data_7150437
loop_
_publ_author_name
'Petersen, Michael Axman'
'Nielsen, Iben B.'
'Kristensen, Michael B.'
'Kadziola, Anders'
'Lammich, Lutz'
'Andersen, Lars H.'
'Nielsen, Mogens Br\/ondsted'

_publ_section_title
;
 Novel retinylidene iminium salts for defining opsin shifts: synthesis
 and intrinsic chromophoric properties.
;
_journal_issue 8
_journal_name_full 'Organic &amp; biomolecular chemistry'
_journal_page_first 1546
_journal_page_last 1554
_journal_paper_doi 10.1039/b600121a
_journal_volume 4
_journal_year 2006
_chemical_absolute_configuration unk
_chemical_formula_sum 'C22 H29 N'
_chemical_formula_weight 307.46
_space_group_IT_number 19
_symmetry_cell_setting orthorhombic
_symmetry_space_group_name_Hall 'P 2ac 2ab'
_symmetry_space_group_name_H-M 'P 21 21 21'
_atom_sites_solution_hydrogens difmap
_atom_sites_solution_primary direct
_atom_sites_solution_secondary difmap
_audit_creation_method maXus/SHELXL-97
_cell_angle_alpha 90.0
_cell_angle_beta 90.0
_cell_angle_gamma 90.0
_cell_formula_units_Z 4
_cell_length_a 9.8840(16)
_cell_length_b 11.7110(11)
_cell_length_c 16.091(2)
_cell_measurement_reflns_used 27434
_cell_measurement_temperature 122(2)
_cell_measurement_theta_max 32.98
_cell_measurement_theta_min 2.15
_cell_volume 1862.6(4)
_computing_cell_refinement 'COLLECT (Nonius, 1999)'
_computing_data_collection 'Collect (Nonius BV, 1997-2000)'
_computing_data_reduction 'EvalCCD (Duisenberg, 2003)'
_computing_molecular_graphics 'ORTEP-II (Johnson, 1976)'
_computing_structure_refinement 'SHELXL-97 (Sheldrick, 1997)'
_computing_structure_solution 'SIR97 (Altomare, 1999)'
_diffrn_ambient_temperature 122(2)
_diffrn_detector_area_resol_mean 9
_diffrn_measured_fraction_theta_full 0.999
_diffrn_measured_fraction_theta_max 0.999
_diffrn_measurement_device '95mm CCD camera on \k-goniostat'
_diffrn_measurement_device_type KappaCCD
_diffrn_measurement_method CCD
_diffrn_radiation_monochromator graphite
_diffrn_radiation_source 'fine-focus sealed tube'
_diffrn_radiation_type MoK\a
_diffrn_radiation_wavelength 0.71073
_diffrn_reflns_av_R_equivalents 0.0674
_diffrn_reflns_av_sigmaI/netI 0.0339
_diffrn_reflns_limit_h_max 15
_diffrn_reflns_limit_h_min -15
_diffrn_reflns_limit_k_max 17
_diffrn_reflns_limit_k_min -17
_diffrn_reflns_limit_l_max 24
_diffrn_reflns_limit_l_min -24
_diffrn_reflns_number 50833
_diffrn_reflns_theta_full 32.98
_diffrn_reflns_theta_max 32.98
_diffrn_reflns_theta_min 2.15
_exptl_absorpt_coefficient_mu 0.062
_exptl_absorpt_correction_type none
_exptl_crystal_colour yellow
_exptl_crystal_density_diffrn 1.096
_exptl_crystal_density_method 'not measured'
_exptl_crystal_F_000 672
_exptl_crystal_size_max 0.72
_exptl_crystal_size_mid 0.36
_exptl_crystal_size_min 0.18
_refine_diff_density_max 0.308
_refine_diff_density_min -0.194
_refine_diff_density_rms 0.043
_refine_ls_abs_structure_details 'Flack H D (1983), Acta Cryst. A39, 876-881'
_refine_ls_abs_structure_Flack -1(3)
_refine_ls_extinction_method none
_refine_ls_goodness_of_fit_ref 1.094
_refine_ls_hydrogen_treatment constr
_refine_ls_matrix_type full
_refine_ls_number_parameters 208
_refine_ls_number_reflns 6990
_refine_ls_number_restraints 0
_refine_ls_restrained_S_all 1.094
_refine_ls_R_factor_all 0.0553
_refine_ls_R_factor_gt 0.0431
_refine_ls_shift/su_max 0.000
_refine_ls_shift/su_mean 0.000
_refine_ls_structure_factor_coef Fsqd
_refine_ls_weighting_details 'calc w=1/[\s^2^(Fo^2^)+(0.0535P)^2^+0.2845P] where P=(Fo^2^+2Fc^2^)/3'
_refine_ls_weighting_scheme calc
_refine_ls_wR_factor_gt 0.1036
_refine_ls_wR_factor_ref 0.1127
_reflns_number_gt 6132
_reflns_number_total 6990
_reflns_threshold_expression >2sigma(I)
_cod_data_source_file b600121a.txt
_cod_data_source_block shelxl2
_cod_database_code 7150437

loop_
_symmetry_equiv_pos_as_xyz
'x, y, z'
'-x+1/2, -y, z+1/2'
'x+1/2, -y+1/2, -z'
'-x, y+1/2, -z+1/2'

loop_
_atom_site_label
_atom_site_type_symbol
_atom_site_fract_x
_atom_site_fract_y
_atom_site_fract_z
_atom_site_U_iso_or_equiv
_atom_site_adp_type
_atom_site_occupancy
_atom_site_symmetry_multiplicity
_atom_site_calc_flag
_atom_site_refinement_flags
_atom_site_disorder_assembly
_atom_site_disorder_group
N1 N -0.68506(13) 0.20313(11) -0.53260(8) 0.0406(3) Uani 1 1 d . . .
C2 C 0.13433(11) -0.30182(9) -0.50686(7) 0.0262(2) Uani 1 1 d . . .
H2A H 0.2253 -0.2674 -0.5010 0.031 Uiso 1 1 calc R . .
H2B H 0.1462 -0.3817 -0.5257 0.031 Uiso 1 1 calc R . .
C3 C 0.05507(12) -0.23594(10) -0.57239(7) 0.0275(2) Uani 1 1 d . . .
H3A H -0.0361 -0.2699 -0.5789 0.033 Uiso 1 1 calc R . .
H3B H 0.1023 -0.2406 -0.6265 0.033 Uiso 1 1 calc R . .
C4 C 0.06394(10) -0.30184(8) -0.42179(6) 0.01989(17) Uani 1 1 d . . .
C5 C 0.16955(12) -0.33819(10) -0.35642(8) 0.0310(2) Uani 1 1 d . . .
H5A H 0.1236 -0.3572 -0.3043 0.037 Uiso 1 1 calc R . .
H5B H 0.2331 -0.2753 -0.3469 0.037 Uiso 1 1 calc R . .
H5C H 0.2191 -0.4052 -0.3766 0.037 Uiso 1 1 calc R . .
C6 C -0.05104(12) -0.39045(9) -0.42142(8) 0.0269(2) Uani 1 1 d . . .
H6A H -0.0151 -0.4652 -0.4376 0.032 Uiso 1 1 calc R . .
H6B H -0.1213 -0.3672 -0.4609 0.032 Uiso 1 1 calc R . .
H6C H -0.0899 -0.3954 -0.3655 0.032 Uiso 1 1 calc R . .
C7 C 0.04236(11) -0.11164(9) -0.54589(7) 0.0248(2) Uani 1 1 d . . .
H7A H 0.1305 -0.0732 -0.5542 0.030 Uiso 1 1 calc R . .
H7B H -0.0248 -0.0733 -0.5820 0.030 Uiso 1 1 calc R . .
C8 C 0.00577(9) -0.18356(8) -0.40095(6) 0.01793(16) Uani 1 1 d . . .
C9 C -0.00009(10) -0.09741(8) -0.45639(6) 0.01964(17) Uani 1 1 d . . .
C10 C -0.04653(13) 0.02211(9) -0.43632(8) 0.0273(2) Uani 1 1 d . . .
H10A H 0.0184 0.0773 -0.4589 0.033 Uiso 1 1 calc R . .
H10B H -0.0524 0.0314 -0.3759 0.033 Uiso 1 1 calc R . .
H10C H -0.1357 0.0354 -0.4612 0.033 Uiso 1 1 calc R . .
C11 C -0.04652(10) -0.17253(8) -0.31521(6) 0.02025(17) Uani 1 1 d . . .
H11 H 0.0129 -0.1913 -0.2709 0.024 Uiso 1 1 calc R . .
C12 C -0.17236(10) -0.13775(9) -0.29554(6) 0.01968(17) Uani 1 1 d . . .
H12 H -0.2294 -0.1121 -0.3392 0.024 Uiso 1 1 calc R . .
C13 C -0.22646(11) -0.13703(9) -0.21113(6) 0.02163(19) Uani 1 1 d . . .
C14 C -0.13657(13) -0.18161(11) -0.14300(7) 0.0298(2) Uani 1 1 d . . .
H14A H -0.1865 -0.1819 -0.0904 0.036 Uiso 1 1 calc R . .
H14B H -0.0568 -0.1324 -0.1378 0.036 Uiso 1 1 calc R . .
H14C H -0.1079 -0.2596 -0.1564 0.036 Uiso 1 1 calc R . .
C15 C -0.35418(12) -0.10286(9) -0.19230(6) 0.0242(2) Uani 1 1 d . . .
H15 H -0.3795 -0.1119 -0.1357 0.029 Uiso 1 1 calc R . .
C16 C -0.45843(11) -0.05429(9) -0.24610(6) 0.02263(19) Uani 1 1 d . . .
C17 C -0.43361(11) 0.02360(9) -0.30687(7) 0.02330(19) Uani 1 1 d . . .
H17 H -0.3446 0.0534 -0.3122 0.028 Uiso 1 1 calc R . .
C18 C -0.60131(12) -0.09362(11) -0.22845(7) 0.0290(2) Uani 1 1 d . . .
H18A H -0.6140 -0.1003 -0.1676 0.035 Uiso 1 1 calc R . .
H18B H -0.6149 -0.1703 -0.2530 0.035 Uiso 1 1 calc R . .
C19 C -0.53705(11) 0.06324(9) -0.36404(7) 0.0242(2) Uani 1 1 d . . .
C20 C -0.70703(12) -0.01217(12) -0.26335(9) 0.0333(3) Uani 1 1 d . . .
H20A H -0.7064 0.0598 -0.2310 0.040 Uiso 1 1 calc R . .
H20B H -0.7980 -0.0469 -0.2583 0.040 Uiso 1 1 calc R . .
C21 C -0.67727(11) 0.01359(11) -0.35461(8) 0.0293(2) Uani 1 1 d . . .
H21A H -0.6843 -0.0576 -0.3876 0.035 Uiso 1 1 calc R . .
H21B H -0.7449 0.0684 -0.3762 0.035 Uiso 1 1 calc R . .
C22 C -0.50646(12) 0.13919(10) -0.42489(7) 0.0276(2) Uani 1 1 d . . .
H22 H -0.4173 0.1692 -0.4282 0.033 Uiso 1 1 calc R . .
C23 C -0.60553(13) 0.17513(11) -0.48428(8) 0.0317(2) Uani 1 1 d . . .

loop_
_atom_site_aniso_label
_atom_site_aniso_U_11
_atom_site_aniso_U_22
_atom_site_aniso_U_33
_atom_site_aniso_U_23
_atom_site_aniso_U_13
_atom_site_aniso_U_12
N1 0.0377(6) 0.0405(6) 0.0437(6) 0.0045(5) 0.0041(5) 0.0098(5)
C2 0.0207(4) 0.0244(5) 0.0334(5) 0.0029(4) 0.0078(4) 0.0063(4)
C3 0.0290(5) 0.0292(5) 0.0244(5) 0.0002(4) 0.0054(4) 0.0056(4)
C4 0.0156(4) 0.0170(4) 0.0270(5) 0.0029(3) 0.0009(3) 0.0016(3)
C5 0.0246(5) 0.0290(5) 0.0394(6) 0.0080(5) -0.0058(4) 0.0074(4)
C6 0.0250(5) 0.0192(4) 0.0367(5) -0.0008(4) 0.0050(4) -0.0036(4)
C7 0.0223(4) 0.0250(5) 0.0270(5) 0.0061(4) 0.0031(4) 0.0028(4)
C8 0.0133(3) 0.0176(4) 0.0229(4) 0.0008(3) -0.0012(3) 0.0004(3)
C9 0.0159(4) 0.0174(4) 0.0256(4) 0.0012(3) -0.0003(3) 0.0003(3)
C10 0.0301(5) 0.0168(4) 0.0351(5) 0.0014(4) -0.0003(4) 0.0016(4)
C11 0.0186(4) 0.0205(4) 0.0216(4) 0.0005(3) -0.0032(3) -0.0016(3)
C12 0.0203(4) 0.0205(4) 0.0183(4) -0.0019(3) -0.0018(3) -0.0022(3)
C13 0.0268(5) 0.0203(4) 0.0177(4) -0.0032(3) -0.0013(3) -0.0053(4)
C14 0.0355(6) 0.0332(6) 0.0209(5) 0.0025(4) -0.0052(4) -0.0037(5)
C15 0.0290(5) 0.0246(5) 0.0190(4) -0.0055(4) 0.0038(4) -0.0060(4)
C16 0.0220(4) 0.0239(4) 0.0220(4) -0.0083(4) 0.0054(4) -0.0037(4)
C17 0.0193(4) 0.0235(4) 0.0271(5) -0.0058(4) 0.0046(4) -0.0015(3)
C18 0.0254(5) 0.0346(6) 0.0271(5) -0.0045(4) 0.0077(4) -0.0085(4)
C19 0.0213(4) 0.0224(4) 0.0290(5) -0.0066(4) 0.0054(4) 0.0013(4)
C20 0.0210(5) 0.0391(6) 0.0398(6) -0.0074(5) 0.0112(5) -0.0040(4)
C21 0.0195(4) 0.0312(5) 0.0372(6) -0.0023(5) 0.0020(4) -0.0003(4)
C22 0.0244(5) 0.0263(5) 0.0322(5) -0.0022(4) 0.0053(4) 0.0028(4)
C23 0.0301(5) 0.0280(5) 0.0371(6) -0.0018(5) 0.0088(5) 0.0051(4)

loop_
_atom_type_symbol
_atom_type_description
_atom_type_scat_dispersion_real
_atom_type_scat_dispersion_imag
_atom_type_scat_source
C C 0.0033 0.0016 'International Tables Vol C Tables 4.2.6.8 and 6.1.1.4'
H H 0.0000 0.0000 'International Tables Vol C Tables 4.2.6.8 and 6.1.1.4'
N N 0.0061 0.0033 'International Tables Vol C Tables 4.2.6.8 and 6.1.1.4'

loop_
_geom_angle_atom_site_label_1
_geom_angle_atom_site_label_2
_geom_angle_atom_site_label_3
_geom_angle
_geom_angle_site_symmetry_1
_geom_angle_site_symmetry_3
_geom_angle_publ_flag
C3 C2 C4 112.58(8) . . ?
C3 C2 H2A 109.1 . . ?
C4 C2 H2A 109.1 . . ?
C3 C2 H2B 109.1 . . ?
C4 C2 H2B 109.1 . . ?
H2A C2 H2B 107.8 . . ?
C2 C3 C7 109.45(10) . . ?
C2 C3 H3A 109.8 . . ?
C7 C3 H3A 109.8 . . ?
C2 C3 H3B 109.8 . . ?
C7 C3 H3B 109.8 . . ?
H3A C3 H3B 108.2 . . ?
C6 C4 C2 109.76(9) . . ?
C6 C4 C8 109.31(8) . . ?
C2 C4 C8 111.34(8) . . ?
C6 C4 C5 108.13(9) . . ?
C2 C4 C5 107.54(9) . . ?
C8 C4 C5 110.69(9) . . ?
C4 C5 H5A 109.5 . . ?
C4 C5 H5B 109.5 . . ?
H5A C5 H5B 109.5 . . ?
C4 C5 H5C 109.5 . . ?
H5A C5 H5C 109.5 . . ?
H5B C5 H5C 109.5 . . ?
C4 C6 H6A 109.5 . . ?
C4 C6 H6B 109.5 . . ?
H6A C6 H6B 109.5 . . ?
C4 C6 H6C 109.5 . . ?
H6A C6 H6C 109.5 . . ?
H6B C6 H6C 109.5 . . ?
C9 C7 C3 113.32(9) . . ?
C9 C7 H7A 108.9 . . ?
C3 C7 H7A 108.9 . . ?
C9 C7 H7B 108.9 . . ?
C3 C7 H7B 108.9 . . ?
H7A C7 H7B 107.7 . . ?
C9 C8 C11 122.48(9) . . ?
C9 C8 C4 123.12(9) . . ?
C11 C8 C4 114.39(8) . . ?
C8 C9 C10 124.48(9) . . ?
C8 C9 C7 122.47(9) . . ?
C10 C9 C7 113.05(9) . . ?
C9 C10 H10A 109.5 . . ?
C9 C10 H10B 109.5 . . ?
H10A C10 H10B 109.5 . . ?
C9 C10 H10C 109.5 . . ?
H10A C10 H10C 109.5 . . ?
H10B C10 H10C 109.5 . . ?
C12 C11 C8 124.65(9) . . ?
C12 C11 H11 117.7 . . ?
C8 C11 H11 117.7 . . ?
C11 C12 C13 123.98(9) . . ?
C11 C12 H12 118.0 . . ?
C13 C12 H12 118.0 . . ?
C15 C13 C12 123.34(10) . . ?
C15 C13 C14 119.24(10) . . ?
C12 C13 C14 117.37(10) . . ?
C13 C14 H14A 109.5 . . ?
C13 C14 H14B 109.5 . . ?
H14A C14 H14B 109.5 . . ?
C13 C14 H14C 109.5 . . ?
H14A C14 H14C 109.5 . . ?
H14B C14 H14C 109.5 . . ?
C13 C15 C16 129.64(9) . . ?
C13 C15 H15 115.2 . . ?
C16 C15 H15 115.2 . . ?
C17 C16 C15 124.06(10) . . ?
C17 C16 C18 120.53(10) . . ?
C15 C16 C18 115.38(9) . . ?
C16 C17 C19 122.91(10) . . ?
C16 C17 H17 118.5 . . ?
C19 C17 H17 118.5 . . ?
C16 C18 C20 112.39(10) . . ?
C16 C18 H18A 109.1 . . ?
C20 C18 H18A 109.1 . . ?
C16 C18 H18B 109.1 . . ?
C20 C18 H18B 109.1 . . ?
H18A C18 H18B 107.9 . . ?
C22 C19 C17 120.66(10) . . ?
C22 C19 C21 121.95(11) . . ?
C17 C19 C21 117.35(10) . . ?
C18 C20 C21 110.25(10) . . ?
C18 C20 H20A 109.6 . . ?
C21 C20 H20A 109.6 . . ?
C18 C20 H20B 109.6 . . ?
C21 C20 H20B 109.6 . . ?
H20A C20 H20B 108.1 . . ?
C19 C21 C20 110.44(10) . . ?
C19 C21 H21A 109.6 . . ?
C20 C21 H21A 109.6 . . ?
C19 C21 H21B 109.6 . . ?
C20 C21 H21B 109.6 . . ?
H21A C21 H21B 108.1 . . ?
C19 C22 C23 121.47(11) . . ?
C19 C22 H22 119.3 . . ?
C23 C22 H22 119.3 . . ?
N1 C23 C22 179.31(14) . . ?

loop_
_geom_bond_atom_site_label_1
_geom_bond_atom_site_label_2
_geom_bond_distance
_geom_bond_site_symmetry_2
_geom_bond_publ_flag
N1 C23 1.1532(18) . ?
C2 C3 1.5234(16) . ?
C2 C4 1.5356(15) . ?
C2 H2A 0.9900 . ?
C2 H2B 0.9900 . ?
C3 C7 1.5220(16) . ?
C3 H3A 0.9900 . ?
C3 H3B 0.9900 . ?
C4 C6 1.5390(14) . ?
C4 C8 1.5368(13) . ?
C4 C5 1.5418(15) . ?
C5 H5A 0.9800 . ?
C5 H5B 0.9800 . ?
C5 H5C 0.9800 . ?
C6 H6A 0.9800 . ?
C6 H6B 0.9800 . ?
C6 H6C 0.9800 . ?
C7 C9 1.5092(15) . ?
C7 H7A 0.9900 . ?
C7 H7B 0.9900 . ?
C8 C9 1.3480(13) . ?
C8 C11 1.4789(14) . ?
C9 C10 1.5080(14) . ?
C10 H10A 0.9800 . ?
C10 H10B 0.9800 . ?
C10 H10C 0.9800 . ?
C11 C12 1.3465(15) . ?
C11 H11 0.9500 . ?
C12 C13 1.4598(14) . ?
C12 H12 0.9500 . ?
C13 C15 1.3585(16) . ?
C13 C14 1.5046(16) . ?
C14 H14A 0.9800 . ?
C14 H14B 0.9800 . ?
C14 H14C 0.9800 . ?
C15 C16 1.4610(16) . ?
C15 H15 0.9500 . ?
C16 C17 1.3596(15) . ?
C16 C18 1.5124(16) . ?
C17 C19 1.4516(16) . ?
C17 H17 0.9500 . ?
C18 C20 1.5222(19) . ?
C18 H18A 0.9900 . ?
C18 H18B 0.9900 . ?
C19 C22 1.3570(16) . ?
C19 C21 1.5106(16) . ?
C20 C21 1.5278(19) . ?
C20 H20A 0.9900 . ?
C20 H20B 0.9900 . ?
C21 H21A 0.9900 . ?
C21 H21B 0.9900 . ?
C22 C23 1.4315(18) . ?
C22 H22 0.9500 . ?

loop_
_geom_torsion_atom_site_label_1
_geom_torsion_atom_site_label_2
_geom_torsion_atom_site_label_3
_geom_torsion_atom_site_label_4
_geom_torsion
_geom_torsion_site_symmetry_1
_geom_torsion_site_symmetry_2
_geom_torsion_site_symmetry_3
_geom_torsion_site_symmetry_4
_geom_torsion_publ_flag
C4 C2 C3 C7 61.55(12) . . . . ?
C3 C2 C4 C6 79.02(11) . . . . ?
C3 C2 C4 C8 -42.15(12) . . . . ?
C3 C2 C4 C5 -163.57(10) . . . . ?
C2 C3 C7 C9 -46.75(13) . . . . ?
C6 C4 C8 C9 -111.90(11) . . . . ?
C2 C4 C8 C9 9.54(13) . . . . ?
C5 C4 C8 C9 129.10(10) . . . . ?
C6 C4 C8 C11 66.74(11) . . . . ?
C2 C4 C8 C11 -171.82(8) . . . . ?
C5 C4 C8 C11 -52.25(11) . . . . ?
C11 C8 C9 C10 6.36(15) . . . . ?
C4 C8 C9 C10 -175.11(9) . . . . ?
C11 C8 C9 C7 -174.69(9) . . . . ?
C4 C8 C9 C7 3.84(15) . . . . ?
C3 C7 C9 C8 15.51(15) . . . . ?
C3 C7 C9 C10 -165.43(10) . . . . ?
C9 C8 C11 C12 53.19(15) . . . . ?
C4 C8 C11 C12 -125.46(11) . . . . ?
C8 C11 C12 C13 174.28(9) . . . . ?
C11 C12 C13 C15 -179.26(10) . . . . ?
C11 C12 C13 C14 -2.03(15) . . . . ?
C12 C13 C15 C16 -4.60(17) . . . . ?
C14 C13 C15 C16 178.22(10) . . . . ?
C13 C15 C16 C17 -40.14(17) . . . . ?
C13 C15 C16 C18 141.76(11) . . . . ?
C15 C16 C17 C19 174.63(10) . . . . ?
C18 C16 C17 C19 -7.36(15) . . . . ?
C17 C16 C18 C20 -18.49(14) . . . . ?
C15 C16 C18 C20 159.68(9) . . . . ?
C16 C17 C19 C22 -178.48(10) . . . . ?
C16 C17 C19 C21 -0.52(15) . . . . ?
C16 C18 C20 C21 50.45(13) . . . . ?
C22 C19 C21 C20 -148.95(11) . . . . ?
C17 C19 C21 C20 33.12(14) . . . . ?
C18 C20 C21 C19 -57.49(13) . . . . ?
C17 C19 C22 C23 176.99(10) . . . . ?
C21 C19 C22 C23 -0.88(17) . . . . ?
C19 C22 C23 N1 -85(14) . . . . ?

loop_
_cod_related_entry_id
_cod_related_entry_database
_cod_related_entry_code
1 ChemSpider 30653352
